data_7048520
loop_
_publ_author_name
'Tian, Yuan'
'Wang, Zhao-Yang'
'Zang, Shuang-Quan'
'Li, Dan'
'Mak, Thomas C. W.'

_publ_section_title
;
 Luminescent cyclic trinuclear coinage metal complexes with
 aggregation-induced emission (AIE) performance.
;
_journal_issue 7
_journal_name_full 'Dalton transactions (Cambridge, England : 2003)'
_journal_page_first 2275
_journal_page_last 2279
_journal_paper_doi 10.1039/c8dt04898c
_journal_volume 48
_journal_year 2019
_chemical_formula_sum 'C96 H81 Au3 N6'
_chemical_formula_weight 1909.56
_space_group_crystal_system triclinic
_space_group_IT_number 2
_space_group_name_Hall '-P 1'
_space_group_name_H-M_alt 'P -1'
_symmetry_space_group_name_Hall '-P 1'
_symmetry_space_group_name_H-M 'P -1'
_atom_sites_solution_hydrogens geom
_audit_creation_method SHELXL-2013
_audit_update_record
;
2019-01-05 deposited with the CCDC.
2019-01-10 downloaded from the CCDC.
;
_cell_angle_alpha 72.855(2)
_cell_angle_beta 87.796(3)
_cell_angle_gamma 76.607(4)
_cell_formula_units_Z 2
_cell_length_a 9.1649(5)
_cell_length_b 17.6824(5)
_cell_length_c 29.9758(5)
_cell_measurement_reflns_used 13990
_cell_measurement_temperature 293(2)
_cell_measurement_theta_max 72.7300
_cell_measurement_theta_min 2.6550
_cell_volume 4513.4(3)
_computing_cell_refinement 'CrysAlisPro 1.171.39.28b (Rigaku OD, 2015)'
_computing_data_collection 'CrysAlisPro 1.171.39.28b (Rigaku OD, 2015)'
_computing_data_reduction 'CrysAlisPro 1.171.39.28b (Rigaku OD, 2015)'
_computing_molecular_graphics 'Olex2 (Dolomanov et al., 2009)'
_computing_publication_material 'Olex2 (Dolomanov et al., 2009)'
_computing_structure_refinement 'ShelXL (Sheldrick, 2015)'
_computing_structure_solution 'ShelXT (Sheldrick, 2015)'
_diffrn_ambient_temperature 293(2)
_diffrn_measured_fraction_theta_full 0.969
_diffrn_measured_fraction_theta_max 0.930
_diffrn_measurement_device_type 'XtaLAB AFC12 (RINC): Kappa single'
_diffrn_measurement_method '\w scans'
_diffrn_radiation_type CuK\a
_diffrn_radiation_wavelength 1.54184
_diffrn_reflns_av_R_equivalents 0.0776
_diffrn_reflns_av_unetI/netI 0.0918
_diffrn_reflns_Laue_measured_fraction_full 0.969
_diffrn_reflns_Laue_measured_fraction_max 0.930
_diffrn_reflns_limit_h_max 11
_diffrn_reflns_limit_h_min -11
_diffrn_reflns_limit_k_max 21
_diffrn_reflns_limit_k_min -17
_diffrn_reflns_limit_l_max 36
_diffrn_reflns_limit_l_min -37
_diffrn_reflns_number 36330
_diffrn_reflns_point_group_measured_fraction_full 0.969
_diffrn_reflns_point_group_measured_fraction_max 0.930
_diffrn_reflns_theta_full 67.684
_diffrn_reflns_theta_max 73.666
_diffrn_reflns_theta_min 2.677
_diffrn_source 'fine-focus sealed X-ray tube'
_exptl_absorpt_coefficient_mu 9.324
_exptl_absorpt_correction_T_max 1.00000
_exptl_absorpt_correction_T_min 0.65546
_exptl_absorpt_correction_type multi-scan
_exptl_absorpt_process_details
;
CrysAlisPro 1.171.39.28b (Rigaku Oxford Diffraction, 2015)
Empirical absorption correction using spherical harmonics,
 implemented in SCALE3 ABSPACK scaling algorithm.
;
_exptl_crystal_colour colorless
_exptl_crystal_density_diffrn 1.405
_exptl_crystal_description block
_exptl_crystal_F_000 1872
_exptl_crystal_size_max 0.05
_exptl_crystal_size_mid 0.05
_exptl_crystal_size_min 0.02
_refine_diff_density_max 3.216
_refine_diff_density_min -1.496
_refine_diff_density_rms 0.194
_refine_ls_extinction_method none
_refine_ls_goodness_of_fit_ref 0.959
_refine_ls_hydrogen_treatment constr
_refine_ls_matrix_type full
_refine_ls_number_parameters 952
_refine_ls_number_reflns 16957
_refine_ls_number_restraints 24
_refine_ls_restrained_S_all 0.960
_refine_ls_R_factor_all 0.0945
_refine_ls_R_factor_gt 0.0753
_refine_ls_shift/su_max 0.001
_refine_ls_shift/su_mean 0.000
_refine_ls_structure_factor_coef Fsqd
_refine_ls_weighting_details
;
 w=1/[\s^2^(Fo^2^)+(0.1448P)^2^]
 where P=(Fo^2^+2Fc^2^)/3
;
_refine_ls_weighting_scheme calc
_refine_ls_wR_factor_gt 0.1986
_refine_ls_wR_factor_ref 0.2188
_reflns_Friedel_coverage 0.000
_reflns_number_gt 11582
_reflns_number_total 16957
_reflns_threshold_expression 'I > 2\s(I)'
_cod_data_source_file c8dt04898c2.cif
_cod_data_source_block 20180301e2_sq
_cod_depositor_comments 'Adding full bibliography for 7048520--7048522.cif.'
_cod_database_code 7048520
_shelx_space_group_comment
;
The symmetry employed for this shelxl refinement is uniquely defined
by the following loop, which should always be used as a source of
symmetry information in preference to the above space-group names.
They are only intended as comments.
;
_shelxl_version_number 2013-2
_platon_squeeze_void_probe_radius 1.20

loop_
_space_group_symop_operation_xyz
'x, y, z'
'-x, -y, -z'

loop_
_atom_site_label
_atom_site_type_symbol
_atom_site_fract_x
_atom_site_fract_y
_atom_site_fract_z
_atom_site_U_iso_or_equiv
_atom_site_adp_type
_atom_site_occupancy
_atom_site_site_symmetry_order
_atom_site_calc_flag
_atom_site_refinement_flags_posn
_atom_site_refinement_flags_adp
Au1 Au 0.10733(5) 0.61460(3) 0.49221(2) 0.07066(15) Uani 1 1 d . .
Au2 Au 0.40121(5) 0.53290(3) 0.43701(2) 0.07195(15) Uani 1 1 d . .
Au3 Au 0.28113(5) 0.41777(2) 0.53458(2) 0.07192(15) Uani 1 1 d . .
N1 N 0.1759(10) 0.6823(4) 0.4327(2) 0.0688(19) Uani 1 1 d . .
N6 N 0.0423(9) 0.5456(4) 0.5526(2) 0.0636(17) Uani 1 1 d . .
N2 N 0.3002(10) 0.6501(6) 0.4125(3) 0.079(2) Uani 1 1 d . .
N5 N 0.1207(10) 0.4650(4) 0.5677(3) 0.077(2) Uani 1 1 d . .
N4 N 0.4461(11) 0.3677(6) 0.5003(3) 0.083(2) Uani 1 1 d . .
C2 C 0.1311(14) 0.7635(7) 0.4088(3) 0.081(3) Uani 1 1 d . .
C11 C 0.1529(11) 0.8090(6) 0.2230(3) 0.068(2) Uani 1 1 d . .
H11 H 0.1014 0.7772 0.2129 0.081 Uiso 1 1 calc R U
C74 C -0.1008(10) 0.3933(5) 0.7867(3) 0.0624(19) Uani 1 1 d . .
H74 H -0.1338 0.3557 0.8114 0.075 Uiso 1 1 calc R U
C75 C -0.1518(9) 0.4067(5) 0.7419(3) 0.063(2) Uani 1 1 d . .
H75 H -0.2177 0.3770 0.7368 0.076 Uiso 1 1 calc R U
C70 C -0.1082(10) 0.4631(6) 0.7040(3) 0.068(2) Uani 1 1 d . .
N3 N 0.4959(11) 0.4137(5) 0.4598(3) 0.076(2) Uani 1 1 d . .
C69 C -0.1717(12) 0.4798(8) 0.6559(3) 0.083(3) Uani 1 1 d . .
H69A H -0.2190 0.4359 0.6562 0.100 Uiso 1 1 calc R U
H69B H -0.2506 0.5292 0.6497 0.100 Uiso 1 1 calc R U
C20 C 0.2245(10) 0.9134(5) 0.1059(3) 0.065(2) Uani 1 1 d . .
C44 C 0.6160(12) 0.1267(6) 0.2972(4) 0.079(3) Uani 1 1 d . .
C67 C -0.0685(11) 0.5639(6) 0.5801(3) 0.072(2) Uani 1 1 d . .
C12 C 0.1426(11) 0.8112(6) 0.2692(3) 0.070(2) Uani 1 1 d . .
H12 H 0.0862 0.7797 0.2898 0.084 Uiso 1 1 calc R U
C7 C 0.2160(13) 0.8603(5) 0.2849(3) 0.074(2) Uani 1 1 d . .
C83 C 0.1144(11) 0.3590(6) 0.8752(4) 0.071(2) Uani 1 1 d . .
C77 C 0.0250(12) 0.5081(5) 0.8548(3) 0.069(2) Uani 1 1 d . .
C73 C 0.0006(10) 0.4359(6) 0.7954(3) 0.066(2) Uani 1 1 d . .
C4 C 0.3260(13) 0.7095(7) 0.3732(3) 0.077(3) Uani 1 1 d . .
C51 C 0.5682(12) 0.1902(6) 0.2594(4) 0.077(2) Uani 1 1 d . .
C21 C 0.1413(11) 0.9946(6) 0.1077(3) 0.069(2) Uani 1 1 d . .
C13 C 0.2557(10) 0.8474(6) 0.1440(3) 0.067(2) Uani 1 1 d . .
C43 C 0.6386(12) 0.1424(6) 0.3430(4) 0.073(2) Uani 1 1 d . .
C65 C 0.0494(12) 0.4331(6) 0.6086(3) 0.068(2) Uani 1 1 d . .
C14 C 0.3199(10) 0.7627(5) 0.1400(3) 0.064(2) Uani 1 1 d . .
C76 C 0.0522(10) 0.4291(6) 0.8433(3) 0.068(2) Uani 1 1 d . .
C15 C 0.4242(11) 0.7096(6) 0.1743(4) 0.079(3) Uani 1 1 d . .
H15 H 0.4562 0.7265 0.1980 0.095 Uiso 1 1 calc R U
C84 C 0.1557(11) 0.2783(6) 0.8646(4) 0.073(2) Uani 1 1 d . .
C40 C 0.5252(11) 0.1924(6) 0.3612(4) 0.075(2) Uani 1 1 d . .
H40 H 0.4299 0.2114 0.3471 0.091 Uiso 1 1 calc R U
C68 C -0.1653(14) 0.6452(7) 0.5714(4) 0.089(3) Uani 1 1 d . .
H68A H -0.1221 0.6761 0.5866 0.134 Uiso 1 1 calc R U
H68B H -0.2625 0.6411 0.5836 0.134 Uiso 1 1 calc R U
H68C H -0.1750 0.6718 0.5384 0.134 Uiso 1 1 calc R U
C45 C 0.6568(13) 0.0394(6) 0.2980(4) 0.080(3) Uani 1 1 d . .
C27 C 0.2785(11) 0.9076(6) 0.0588(3) 0.073(2) Uani 1 1 d . .
C66 C -0.0695(13) 0.4892(9) 0.6160(3) 0.092(4) Uani 1 1 d . .
C22 C 0.0196(12) 1.0065(7) 0.1364(4) 0.078(3) Uani 1 1 d . .
H22 H -0.0044 0.9617 0.1581 0.094 Uiso 1 1 calc R U
C3 C 0.2186(13) 0.7815(6) 0.3701(3) 0.075(3) Uani 1 1 d . .
C23 C -0.0654(16) 1.0830(8) 0.1332(5) 0.098(3) Uani 1 1 d . .
H23 H -0.1498 1.0883 0.1513 0.117 Uiso 1 1 calc R U
C1 C -0.0090(18) 0.8157(8) 0.4232(4) 0.108(4) Uani 1 1 d . .
H1A H -0.0786 0.7826 0.4363 0.162 Uiso 1 1 calc R U
H1B H -0.0550 0.8586 0.3963 0.162 Uiso 1 1 calc R U
H1C H 0.0184 0.8386 0.4460 0.162 Uiso 1 1 calc R U
C6 C 0.2060(17) 0.8621(7) 0.3346(4) 0.097(4) Uani 1 1 d . .
H6A H 0.2850 0.8860 0.3411 0.116 Uiso 1 1 calc R U
H6B H 0.1108 0.8974 0.3381 0.116 Uiso 1 1 calc R U
C72 C 0.0440(14) 0.4925(7) 0.7581(4) 0.087(3) Uani 1 1 d . .
H72 H 0.1085 0.5228 0.7633 0.105 Uiso 1 1 calc R U
C81 C -0.1216(15) 0.5580(7) 0.8492(5) 0.095(3) Uani 1 1 d . .
H81 H -0.2005 0.5395 0.8408 0.114 Uiso 1 1 calc R U
C18 C 0.3231(14) 0.6541(7) 0.1070(5) 0.087(3) Uani 1 1 d . .
H18 H 0.2860 0.6356 0.0847 0.104 Uiso 1 1 calc R U
C19 C 0.2703(11) 0.7325(6) 0.1073(4) 0.075(2) Uani 1 1 d . .
H19 H 0.1985 0.7668 0.0848 0.090 Uiso 1 1 calc R U
C58 C 0.5556(14) 0.2749(6) 0.2586(4) 0.084(3) Uani 1 1 d . .
C10 C 0.2389(10) 0.8535(5) 0.1923(3) 0.064(2) Uani 1 1 d . .
C63 C 0.4226(17) 0.3332(7) 0.2455(5) 0.100(4) Uani 1 1 d . .
H63 H 0.3452 0.3182 0.2335 0.119 Uiso 1 1 calc R U
C95 C 0.2928(13) 0.3219(7) 0.9431(4) 0.082(3) Uani 1 1 d . .
H95 H 0.3672 0.3013 0.9250 0.099 Uiso 1 1 calc R U
C50 C 0.7460(14) 0.0162(7) 0.2642(4) 0.090(3) Uani 1 1 d . .
H50 H 0.7802 0.0549 0.2406 0.108 Uiso 1 1 calc R U
C89 C 0.2202(12) 0.2692(8) 0.8243(5) 0.089(3) Uani 1 1 d . .
H89 H 0.2326 0.3149 0.8007 0.107 Uiso 1 1 calc R U
C46 C 0.6071(16) -0.0195(7) 0.3321(4) 0.095(3) Uani 1 1 d . .
H46 H 0.5486 -0.0047 0.3555 0.114 Uiso 1 1 calc R U
C71 C -0.0070(13) 0.5050(7) 0.7129(3) 0.083(3) Uani 1 1 d . .
H71 H 0.0271 0.5419 0.6882 0.099 Uiso 1 1 calc R U
C54 C 0.382(2) 0.1270(9) 0.1695(6) 0.116(4) Uani 1 1 d . .
H54 H 0.3174 0.0934 0.1692 0.139 Uiso 1 1 calc R U
C90 C 0.1520(12) 0.3565(6) 0.9236(4) 0.077(2) Uani 1 1 d . .
C64 C 0.0938(16) 0.3503(7) 0.6368(4) 0.094(3) Uani 1 1 d . .
H64A H 0.1642 0.3198 0.6204 0.141 Uiso 1 1 calc R U
H64B H 0.0072 0.3275 0.6435 0.141 Uiso 1 1 calc R U
H64C H 0.1399 0.3481 0.6656 0.141 Uiso 1 1 calc R U
C52 C 0.5272(13) 0.1804(6) 0.2132(4) 0.078(3) Uani 1 1 d . .
C38 C 0.6925(12) 0.1867(7) 0.4229(4) 0.079(3) Uani 1 1 d . .
C8 C 0.3054(13) 0.9020(6) 0.2539(4) 0.080(3) Uani 1 1 d . .
H8 H 0.3601 0.9322 0.2642 0.096 Uiso 1 1 calc R U
C34 C 0.5193(14) 0.2893(6) 0.5061(4) 0.080(3) Uani 1 1 d . .
C55 C 0.4295(19) 0.1706(10) 0.1285(5) 0.117(5) Uani 1 1 d . .
H55 H 0.3961 0.1684 0.1001 0.141 Uiso 1 1 calc R U
C16 C 0.4813(13) 0.6274(7) 0.1720(5) 0.093(3) Uani 1 1 d . .
H16 H 0.5546 0.5914 0.1935 0.112 Uiso 1 1 calc R U
C35 C 0.6230(12) 0.2842(6) 0.4704(4) 0.079(3) Uani 1 1 d . .
C41 C 0.7988(14) 0.1292(8) 0.4074(5) 0.102(4) Uani 1 1 d . .
H41 H 0.8895 0.1049 0.4241 0.122 Uiso 1 1 calc R U
C78 C 0.1380(15) 0.5388(7) 0.8656(4) 0.092(3) Uani 1 1 d . .
H78 H 0.2358 0.5076 0.8680 0.110 Uiso 1 1 calc R U
C42 C 0.7722(14) 0.1080(8) 0.3684(4) 0.096(4) Uani 1 1 d . .
H42 H 0.8452 0.0701 0.3590 0.115 Uiso 1 1 calc R U
C47 C 0.6415(18) -0.0999(7) 0.3325(5) 0.106(4) Uani 1 1 d . .
H47 H 0.6042 -0.1387 0.3551 0.127 Uiso 1 1 calc R U
C94 C 0.3301(17) 0.3160(8) 0.9880(5) 0.098(4) Uani 1 1 d . .
H94 H 0.4268 0.2904 1.0001 0.118 Uiso 1 1 calc R U
C53 C 0.4276(18) 0.1323(7) 0.2116(5) 0.102(4) Uani 1 1 d . .
H53 H 0.3916 0.1034 0.2393 0.123 Uiso 1 1 calc R U
C24 C -0.031(2) 1.1493(8) 0.1053(6) 0.114(4) Uani 1 1 d . .
H24 H -0.0865 1.2003 0.1056 0.136 Uiso 1 1 calc R U
C28 C 0.4296(13) 0.8895(7) 0.0498(4) 0.087(3) Uani 1 1 d . .
H28 H 0.5016 0.8782 0.0733 0.105 Uiso 1 1 calc R U
C96 C 0.7250(15) 0.2137(8) 0.4649(4) 0.097(4) Uani 1 1 d . .
H96A H 0.7254 0.1691 0.4930 0.117 Uiso 1 1 calc R U
H96B H 0.8250 0.2239 0.4621 0.117 Uiso 1 1 calc R U
C26 C 0.1751(14) 1.0649(6) 0.0765(5) 0.093(3) Uani 1 1 d . .
H26 H 0.2550 1.0594 0.0567 0.112 Uiso 1 1 calc R U
C5 C 0.4564(15) 0.6905(8) 0.3440(4) 0.095(3) Uani 1 1 d . .
H5A H 0.5145 0.6365 0.3584 0.143 Uiso 1 1 calc R U
H5B H 0.5178 0.7288 0.3410 0.143 Uiso 1 1 calc R U
H5C H 0.4209 0.6940 0.3135 0.143 Uiso 1 1 calc R U
C93 C 0.224(2) 0.3479(10) 1.0146(5) 0.120(5) Uani 1 1 d . .
H93 H 0.2499 0.3463 1.0447 0.143 Uiso 1 1 calc R U
C32 C 0.1751(14) 0.9250(7) 0.0218(4) 0.086(3) Uani 1 1 d . .
H32 H 0.0728 0.9390 0.0267 0.103 Uiso 1 1 calc R U
C9 C 0.3167(12) 0.9008(6) 0.2081(3) 0.076(2) Uani 1 1 d . .
H9 H 0.3755 0.9311 0.1878 0.091 Uiso 1 1 calc R U
C57 C 0.5760(14) 0.2219(8) 0.1723(4) 0.094(3) Uani 1 1 d . .
H57 H 0.6431 0.2540 0.1726 0.113 Uiso 1 1 calc R U
C92 C 0.0802(19) 0.3825(9) 0.9972(5) 0.111(4) Uani 1 1 d . .
H92 H 0.0065 0.4019 1.0159 0.133 Uiso 1 1 calc R U
C36 C 0.6068(13) 0.3668(9) 0.4430(5) 0.093(3) Uani 1 1 d . .
C56 C 0.5282(18) 0.2178(9) 0.1298(4) 0.107(4) Uani 1 1 d . .
H56 H 0.5632 0.2472 0.1021 0.129 Uiso 1 1 calc R U
C39 C 0.5556(12) 0.2132(6) 0.4000(4) 0.078(3) Uani 1 1 d . .
H39 H 0.4793 0.2469 0.4113 0.094 Uiso 1 1 calc R U
C87 C 0.2524(17) 0.1285(10) 0.8499(7) 0.118(4) Uani 1 1 d . U
H87 H 0.2840 0.0779 0.8447 0.142 Uiso 1 1 calc R U
C37 C 0.6733(16) 0.4021(9) 0.3973(5) 0.102(4) Uani 1 1 d . .
H37A H 0.6200 0.3951 0.3724 0.153 Uiso 1 1 calc R U
H37B H 0.7770 0.3748 0.3977 0.153 Uiso 1 1 calc R U
H37C H 0.6656 0.4590 0.3926 0.153 Uiso 1 1 calc R U
C85 C 0.1409(13) 0.2095(7) 0.8992(5) 0.092(3) Uani 1 1 d . .
H85 H 0.0989 0.2135 0.9274 0.110 Uiso 1 1 calc R U
C80 C -0.149(2) 0.6334(8) 0.8561(5) 0.119(5) Uani 1 1 d . .
H80 H -0.2461 0.6654 0.8534 0.143 Uiso 1 1 calc R U
C33 C 0.4895(19) 0.2207(8) 0.5450(5) 0.112(4) Uani 1 1 d . U
H33A H 0.4472 0.2406 0.5703 0.168 Uiso 1 1 calc R U
H33B H 0.5817 0.1811 0.5556 0.168 Uiso 1 1 calc R U
H33C H 0.4202 0.1960 0.5344 0.168 Uiso 1 1 calc R U
C88 C 0.2688(16) 0.1914(10) 0.8177(6) 0.115(4) Uani 1 1 d . U
H88 H 0.3128 0.1861 0.7900 0.138 Uiso 1 1 calc R U
C31 C 0.2223(18) 0.9216(8) -0.0208(4) 0.102(4) Uani 1 1 d . .
H31 H 0.1532 0.9291 -0.0446 0.122 Uiso 1 1 calc R U
C49 C 0.785(2) -0.0657(9) 0.2652(6) 0.128(6) Uani 1 1 d . .
H49 H 0.8478 -0.0816 0.2429 0.154 Uiso 1 1 calc R U
C17 C 0.4276(15) 0.6035(7) 0.1385(6) 0.099(4) Uani 1 1 d . .
H17 H 0.4643 0.5506 0.1372 0.118 Uiso 1 1 calc R U
C91 C 0.0455(15) 0.3882(7) 0.9518(4) 0.092(3) Uani 1 1 d . .
H91 H -0.0513 0.4138 0.9397 0.110 Uiso 1 1 calc R U
C25 C 0.092(2) 1.1424(7) 0.0745(6) 0.120(5) Uani 1 1 d . .
H25 H 0.1152 1.1885 0.0539 0.144 Uiso 1 1 calc R U
C59 C 0.6702(18) 0.3015(8) 0.2733(5) 0.106(4) Uani 1 1 d . .
H59 H 0.7621 0.2647 0.2821 0.127 Uiso 1 1 calc R U
C79 C -0.030(3) 0.6609(9) 0.8671(7) 0.138(6) Uani 1 1 d . .
H79 H -0.0488 0.7128 0.8706 0.166 Uiso 1 1 calc R U
C60 C 0.656(2) 0.3774(11) 0.2756(6) 0.134(6) Uani 1 1 d . .
H60 H 0.7382 0.3941 0.2835 0.160 Uiso 1 1 calc R U
C29 C 0.4716(18) 0.8884(8) 0.0056(6) 0.118(5) Uani 1 1 d . .
H29 H 0.5732 0.8740 -0.0001 0.141 Uiso 1 1 calc R U
C48 C 0.732(2) -0.1210(8) 0.2985(6) 0.119(5) Uani 1 1 d . .
H48 H 0.7578 -0.1751 0.2986 0.143 Uiso 1 1 calc R U
C86 C 0.1904(16) 0.1321(8) 0.8915(6) 0.110(4) Uani 1 1 d . U
H86 H 0.1807 0.0850 0.9143 0.132 Uiso 1 1 calc R U
C62 C 0.396(2) 0.4097(8) 0.2485(6) 0.125(6) Uani 1 1 d . .
H62 H 0.3029 0.4453 0.2393 0.150 Uiso 1 1 calc R U
C82 C 0.113(2) 0.6150(10) 0.8731(6) 0.132(6) Uani 1 1 d . .
H82 H 0.1916 0.6336 0.8819 0.158 Uiso 1 1 calc R U
C30 C 0.374(2) 0.9069(9) -0.0290(5) 0.121(5) Uani 1 1 d . .
H30 H 0.4067 0.9102 -0.0591 0.146 Uiso 1 1 calc R U
C61 C 0.507(3) 0.4336(9) 0.2651(6) 0.139(7) Uani 1 1 d . .
H61 H 0.4894 0.4845 0.2699 0.167 Uiso 1 1 calc R U

loop_
_atom_site_aniso_label
_atom_site_aniso_U_11
_atom_site_aniso_U_22
_atom_site_aniso_U_33
_atom_site_aniso_U_23
_atom_site_aniso_U_13
_atom_site_aniso_U_12
Au1 0.0929(3) 0.0752(3) 0.0444(2) -0.01356(17) -0.00158(17) -0.0251(2)
Au2 0.0945(3) 0.0748(3) 0.0522(2) -0.02198(18) -0.00354(18) -0.0253(2)
Au3 0.0976(3) 0.0701(3) 0.0526(2) -0.02305(18) -0.00095(18) -0.0214(2)
N1 0.105(5) 0.055(4) 0.043(4) -0.005(3) -0.002(3) -0.022(4)
N6 0.083(5) 0.059(4) 0.045(4) -0.010(3) 0.008(3) -0.017(3)
N2 0.099(6) 0.093(6) 0.046(4) -0.017(4) 0.006(4) -0.030(5)
N5 0.097(6) 0.053(4) 0.075(5) -0.011(4) -0.018(4) -0.014(4)
N4 0.105(6) 0.081(5) 0.067(5) -0.046(4) -0.001(4) 0.000(5)
C2 0.116(8) 0.083(6) 0.042(5) -0.020(4) -0.001(5) -0.021(6)
C11 0.078(5) 0.066(5) 0.065(5) -0.024(4) 0.009(4) -0.023(4)
C74 0.079(5) 0.056(4) 0.055(5) -0.012(4) 0.006(4) -0.026(4)
C75 0.065(5) 0.064(5) 0.068(5) -0.020(4) 0.003(4) -0.026(4)
C70 0.074(5) 0.076(6) 0.055(5) -0.015(4) 0.006(4) -0.024(4)
N3 0.106(6) 0.067(5) 0.063(5) -0.022(4) -0.004(4) -0.033(4)
C69 0.083(6) 0.105(8) 0.054(5) -0.005(5) 0.006(4) -0.032(6)
C20 0.071(5) 0.061(5) 0.060(5) -0.012(4) -0.002(4) -0.017(4)
C44 0.084(6) 0.071(6) 0.079(7) -0.031(5) 0.001(5) -0.003(5)
C67 0.082(6) 0.076(6) 0.055(5) -0.001(4) -0.021(4) -0.033(5)
C12 0.091(6) 0.069(5) 0.049(5) -0.009(4) 0.013(4) -0.031(5)
C7 0.114(7) 0.056(5) 0.048(5) -0.002(4) 0.004(5) -0.030(5)
C83 0.078(5) 0.065(5) 0.074(6) -0.024(4) 0.003(4) -0.021(4)
C77 0.093(6) 0.055(4) 0.059(5) -0.018(4) -0.002(4) -0.012(4)
C73 0.073(5) 0.079(6) 0.052(5) -0.022(4) 0.004(4) -0.028(4)
C4 0.100(7) 0.090(7) 0.042(4) -0.019(4) 0.013(4) -0.027(6)
C51 0.096(7) 0.061(5) 0.072(6) -0.019(4) -0.001(5) -0.014(5)
C21 0.086(6) 0.062(5) 0.057(5) -0.013(4) -0.005(4) -0.019(4)
C13 0.073(5) 0.061(5) 0.064(5) -0.011(4) 0.001(4) -0.019(4)
C43 0.088(6) 0.064(5) 0.070(6) -0.027(4) 0.003(5) -0.012(4)
C65 0.092(6) 0.065(5) 0.056(5) -0.020(4) 0.007(4) -0.033(5)
C14 0.066(5) 0.050(4) 0.067(5) -0.006(4) 0.008(4) -0.013(4)
C76 0.073(5) 0.079(6) 0.062(5) -0.028(4) 0.004(4) -0.026(4)
C15 0.078(6) 0.077(6) 0.076(7) -0.014(5) 0.003(5) -0.016(5)
C84 0.071(5) 0.059(5) 0.090(7) -0.021(5) -0.011(5) -0.014(4)
C40 0.074(5) 0.076(6) 0.077(6) -0.033(5) -0.008(4) -0.004(5)
C68 0.111(8) 0.091(7) 0.071(7) -0.033(6) 0.005(6) -0.022(6)
C45 0.105(7) 0.066(5) 0.067(6) -0.021(5) -0.005(5) -0.009(5)
C27 0.086(6) 0.068(5) 0.053(5) -0.003(4) 0.001(4) -0.016(4)
C66 0.091(7) 0.138(10) 0.043(5) -0.011(6) -0.018(5) -0.038(7)
C22 0.091(6) 0.077(6) 0.065(6) -0.022(5) 0.002(5) -0.012(5)
C3 0.121(8) 0.067(5) 0.041(4) -0.010(4) -0.011(4) -0.033(5)
C23 0.110(9) 0.092(8) 0.091(8) -0.041(7) -0.005(7) 0.000(7)
C1 0.157(12) 0.094(8) 0.064(7) -0.020(6) 0.007(7) -0.019(8)
C6 0.152(11) 0.074(6) 0.061(6) -0.014(5) 0.010(6) -0.029(7)
C72 0.112(8) 0.103(8) 0.070(6) -0.028(6) 0.020(6) -0.068(7)
C81 0.110(8) 0.082(7) 0.095(9) -0.034(6) -0.011(6) -0.012(6)
C18 0.101(8) 0.080(7) 0.098(8) -0.044(6) 0.021(6) -0.036(6)
C19 0.080(6) 0.074(6) 0.072(6) -0.016(5) 0.004(5) -0.028(5)
C58 0.105(8) 0.067(6) 0.073(7) -0.016(5) -0.005(5) -0.013(5)
C10 0.076(5) 0.059(5) 0.053(5) -0.010(4) 0.000(4) -0.014(4)
C63 0.137(10) 0.065(6) 0.093(9) -0.026(6) -0.025(7) -0.007(6)
C95 0.090(7) 0.083(7) 0.066(6) -0.013(5) -0.004(5) -0.014(5)
C50 0.117(8) 0.070(6) 0.063(6) -0.011(5) 0.005(5) 0.006(6)
C89 0.074(6) 0.097(8) 0.116(10) -0.065(7) 0.010(6) -0.016(5)
C46 0.139(10) 0.075(7) 0.064(6) -0.014(5) 0.007(6) -0.023(6)
C71 0.112(8) 0.099(7) 0.049(5) -0.013(5) 0.015(5) -0.060(6)
C54 0.153(13) 0.098(9) 0.102(11) -0.041(8) -0.008(9) -0.021(9)
C90 0.088(6) 0.075(6) 0.061(6) -0.009(5) -0.003(5) -0.019(5)
C64 0.129(9) 0.077(7) 0.077(7) -0.013(5) -0.007(6) -0.037(7)
C52 0.097(7) 0.062(5) 0.066(6) -0.017(4) -0.005(5) 0.004(5)
C38 0.085(6) 0.087(7) 0.061(6) -0.028(5) -0.005(4) -0.002(5)
C8 0.110(7) 0.064(5) 0.066(6) -0.005(4) -0.015(5) -0.037(5)
C34 0.113(8) 0.067(6) 0.057(5) -0.022(4) -0.025(5) -0.006(5)
C55 0.134(12) 0.125(12) 0.086(10) -0.048(9) -0.009(8) 0.006(10)
C16 0.086(7) 0.067(6) 0.106(9) -0.005(6) 0.009(6) -0.005(5)
C35 0.099(7) 0.067(6) 0.074(6) -0.039(5) -0.015(5) -0.001(5)
C41 0.088(7) 0.105(9) 0.105(9) -0.050(7) -0.012(6) 0.020(6)
C78 0.116(9) 0.083(7) 0.085(8) -0.030(6) -0.011(6) -0.032(6)
C42 0.095(7) 0.095(8) 0.086(8) -0.039(6) -0.015(6) 0.020(6)
C47 0.145(11) 0.063(6) 0.102(10) -0.012(6) 0.004(8) -0.025(7)
C94 0.127(10) 0.089(8) 0.074(8) -0.004(6) -0.026(7) -0.035(7)
C53 0.159(12) 0.070(6) 0.077(8) -0.019(5) -0.025(7) -0.025(7)
C24 0.148(13) 0.079(8) 0.121(12) -0.044(8) -0.019(10) -0.018(8)
C28 0.084(6) 0.079(6) 0.085(8) -0.008(5) 0.021(5) -0.016(5)
C96 0.113(9) 0.094(8) 0.078(7) -0.036(6) -0.028(6) 0.007(7)
C26 0.106(8) 0.063(6) 0.103(9) -0.007(5) 0.012(6) -0.030(6)
C5 0.114(9) 0.094(8) 0.073(7) -0.016(6) 0.007(6) -0.027(7)
C93 0.176(15) 0.120(11) 0.070(8) -0.016(7) -0.029(9) -0.059(11)
C32 0.103(7) 0.086(7) 0.062(6) -0.018(5) -0.009(5) -0.010(6)
C9 0.098(7) 0.069(5) 0.059(5) -0.005(4) -0.005(5) -0.032(5)
C57 0.108(8) 0.102(8) 0.055(6) -0.014(5) 0.004(5) -0.001(6)
C92 0.148(12) 0.100(9) 0.082(9) -0.026(7) 0.002(8) -0.026(9)
C36 0.080(6) 0.127(10) 0.095(9) -0.067(8) 0.005(6) -0.025(6)
C56 0.131(11) 0.099(9) 0.070(7) -0.020(6) 0.022(7) 0.008(8)
C39 0.088(6) 0.076(6) 0.074(6) -0.035(5) 0.005(5) -0.008(5)
C87 0.107(7) 0.106(8) 0.145(9) -0.051(7) 0.000(7) -0.016(6)
C37 0.115(9) 0.110(9) 0.086(9) -0.041(7) -0.013(7) -0.019(7)
C85 0.091(7) 0.070(6) 0.113(10) -0.023(6) -0.012(6) -0.019(5)
C80 0.154(13) 0.089(8) 0.110(11) -0.055(8) -0.026(9) 0.019(8)
C33 0.149(10) 0.090(8) 0.096(9) -0.031(7) -0.017(8) -0.018(7)
C88 0.103(7) 0.126(8) 0.132(9) -0.062(7) 0.000(6) -0.023(6)
C31 0.148(12) 0.089(8) 0.056(6) -0.019(5) -0.012(7) -0.005(8)
C49 0.156(13) 0.093(10) 0.115(12) -0.047(9) -0.008(10) 0.031(9)
C17 0.099(8) 0.074(7) 0.131(12) -0.041(7) 0.040(8) -0.028(6)
C91 0.105(8) 0.091(7) 0.066(7) -0.013(5) 0.001(6) -0.010(6)
C25 0.162(13) 0.058(6) 0.138(13) -0.014(7) -0.001(11) -0.043(8)
C59 0.136(11) 0.077(7) 0.103(10) -0.008(6) 0.001(8) -0.042(7)
C79 0.193(18) 0.076(8) 0.153(16) -0.051(9) -0.035(13) -0.018(10)
C60 0.172(16) 0.134(14) 0.116(12) -0.024(10) 0.007(11) -0.095(13)
C29 0.122(10) 0.099(9) 0.097(10) 0.001(8) 0.042(9) -0.003(8)
C48 0.177(15) 0.063(7) 0.108(11) -0.024(7) -0.031(10) -0.002(8)
C86 0.114(7) 0.080(6) 0.132(9) -0.015(6) -0.015(6) -0.033(6)
C62 0.179(15) 0.068(7) 0.110(11) -0.019(7) -0.039(10) 0.003(8)
C82 0.188(17) 0.116(12) 0.119(13) -0.049(10) -0.002(11) -0.069(12)
C30 0.191(16) 0.089(9) 0.070(8) -0.020(7) 0.047(10) -0.017(9)
C61 0.24(2) 0.068(8) 0.108(12) -0.009(7) -0.015(13) -0.040(11)

loop_
_atom_type_symbol
_atom_type_description
_atom_type_scat_dispersion_real
_atom_type_scat_dispersion_imag
_atom_type_scat_source
C C 0.0181 0.0091 'International Tables Vol C Tables 4.2.6.8 and 6.1.1.4'
H H 0.0000 0.0000 'International Tables Vol C Tables 4.2.6.8 and 6.1.1.4'
Au Au -4.4197 7.2980 'International Tables Vol C Tables 4.2.6.8 and 6.1.1.4'
N N 0.0311 0.0180 'International Tables Vol C Tables 4.2.6.8 and 6.1.1.4'

loop_
_geom_angle_atom_site_label_1
_geom_angle_atom_site_label_2
_geom_angle_atom_site_label_3
_geom_angle
N1 Au1 N6 178.9(3)
N1 Au1 Au3 119.4(2)
N6 Au1 Au3 59.9(2)
N1 Au1 Au2 59.7(2)
N6 Au1 Au2 119.5(2)
Au3 Au1 Au2 59.695(13)
N2 Au2 N3 177.2(4)
N2 Au2 Au3 119.6(2)
N3 Au2 Au3 60.5(3)
N2 Au2 Au1 59.7(2)
N3 Au2 Au1 120.3(3)
Au3 Au2 Au1 59.936(13)
N5 Au3 N4 179.3(4)
N5 Au3 Au2 120.2(2)
N4 Au3 Au2 60.2(3)
N5 Au3 Au1 59.9(2)
N4 Au3 Au1 120.5(3)
Au2 Au3 Au1 60.369(13)
N2 N1 C2 108.0(8)
N2 N1 Au1 119.6(6)
C2 N1 Au1 131.9(7)
C67 N6 N5 113.3(8)
C67 N6 Au1 130.4(6)
N5 N6 Au1 116.3(6)
N1 N2 C4 108.1(9)
N1 N2 Au2 120.7(6)
C4 N2 Au2 130.9(7)
N6 N5 C65 103.2(8)
N6 N5 Au3 123.8(6)
C65 N5 Au3 132.9(6)
C34 N4 N3 107.0(9)
C34 N4 Au3 132.0(9)
N3 N4 Au3 120.7(7)
N1 C2 C3 109.5(10)
N1 C2 C1 119.8(10)
C3 C2 C1 130.2(10)
C10 C11 C12 120.4(9)
C75 C74 C73 120.2(8)
C74 C75 C70 122.2(8)
C75 C70 C71 117.3(9)
C75 C70 C69 121.1(9)
C71 C70 C69 121.6(8)
C36 N3 N4 109.8(10)
C36 N3 Au2 131.6(9)
N4 N3 Au2 118.6(7)
C66 C69 C70 118.8(9)
C13 C20 C21 123.3(9)
C13 C20 C27 120.6(9)
C21 C20 C27 116.1(8)
C51 C44 C45 125.5(10)
C51 C44 C43 119.0(9)
C45 C44 C43 115.5(9)
N6 C67 C66 105.8(10)
N6 C67 C68 123.0(9)
C66 C67 C68 131.2(11)
C11 C12 C7 120.9(8)
C8 C7 C12 117.4(9)
C8 C7 C6 121.6(10)
C12 C7 C6 120.9(9)
C76 C83 C90 121.3(9)
C76 C83 C84 123.1(9)
C90 C83 C84 115.6(9)
C78 C77 C81 117.6(10)
C78 C77 C76 123.0(10)
C81 C77 C76 119.0(9)
C72 C73 C74 118.2(9)
C72 C73 C76 118.3(8)
C74 C73 C76 123.2(8)
N2 C4 C3 108.7(9)
N2 C4 C5 119.7(10)
C3 C4 C5 131.6(10)
C44 C51 C58 123.0(10)
C44 C51 C52 122.7(9)
C58 C51 C52 114.2(9)
C22 C21 C26 116.8(10)
C22 C21 C20 123.2(9)
C26 C21 C20 119.7(9)
C20 C13 C10 122.6(9)
C20 C13 C14 121.8(9)
C10 C13 C14 115.5(8)
C42 C43 C40 117.6(9)
C42 C43 C44 120.8(9)
C40 C43 C44 121.5(9)
C66 C65 N5 111.1(9)
C66 C65 C64 125.6(10)
N5 C65 C64 123.2(10)
C19 C14 C15 118.0(9)
C19 C14 C13 123.9(9)
C15 C14 C13 117.8(9)
C83 C76 C73 124.5(9)
C83 C76 C77 120.7(9)
C73 C76 C77 114.8(8)
C14 C15 C16 118.3(11)
C89 C84 C85 118.2(11)
C89 C84 C83 123.2(10)
C85 C84 C83 118.3(10)
C39 C40 C43 119.9(9)
C46 C45 C50 118.3(10)
C46 C45 C44 121.6(10)
C50 C45 C44 120.1(10)
C28 C27 C32 118.0(11)
C28 C27 C20 121.8(10)
C32 C27 C20 120.2(10)
C65 C66 C67 106.4(10)
C65 C66 C69 127.7(11)
C67 C66 C69 125.6(12)
C23 C22 C21 121.4(11)
C2 C3 C4 105.4(9)
C2 C3 C6 126.9(11)
C4 C3 C6 127.7(11)
C24 C23 C22 122.0(14)
C3 C6 C7 115.1(9)
C73 C72 C71 121.1(9)
C80 C81 C77 120.7(13)
C17 C18 C19 120.5(12)
C18 C19 C14 122.2(11)
C59 C58 C63 115.1(11)
C59 C58 C51 123.3(11)
C63 C58 C51 121.5(11)
C11 C10 C9 119.2(9)
C11 C10 C13 120.0(8)
C9 C10 C13 120.7(8)
C62 C63 C58 125.6(14)
C90 C95 C94 123.3(12)
C45 C50 C49 120.0(13)
C84 C89 C88 121.0(14)
C45 C46 C47 121.9(12)
C72 C71 C70 121.0(8)
C55 C54 C53 120.5(16)
C95 C90 C91 116.1(10)
C95 C90 C83 121.7(10)
C91 C90 C83 122.2(10)
C57 C52 C53 117.7(11)
C57 C52 C51 121.8(11)
C53 C52 C51 120.3(10)
C39 C38 C41 115.9(10)
C39 C38 C96 122.0(9)
C41 C38 C96 122.0(10)
C7 C8 C9 122.5(9)
N4 C34 C35 110.4(10)
N4 C34 C33 122.8(11)
C35 C34 C33 126.8(10)
C54 C55 C56 118.8(14)
C17 C16 C15 119.5(12)
C34 C35 C96 128.0(11)
C34 C35 C36 103.4(9)
C96 C35 C36 128.5(12)
C42 C41 C38 121.9(11)
C77 C78 C82 122.9(14)
C41 C42 C43 120.8(10)
C48 C47 C46 118.2(13)
C93 C94 C95 119.4(13)
C54 C53 C52 121.0(14)
C23 C24 C25 120.0(13)
C29 C28 C27 118.9(13)
C35 C96 C38 115.8(9)
C25 C26 C21 121.6(12)
C94 C93 C92 120.1(13)
C31 C32 C27 120.7(12)
C8 C9 C10 119.6(9)
C52 C57 C56 121.5(14)
C93 C92 C91 119.4(14)
N3 C36 C35 109.1(11)
N3 C36 C37 119.8(13)
C35 C36 C37 130.2(11)
C55 C56 C57 120.4(13)
C38 C39 C40 123.2(9)
C88 C87 C86 122.8(16)
C84 C85 C86 119.3(13)
C81 C80 C79 119.0(14)
C87 C88 C89 119.9(16)
C32 C31 C30 119.5(13)
C48 C49 C50 119.9(15)
C18 C17 C16 121.5(11)
C92 C91 C90 121.6(12)
C26 C25 C24 118.1(12)
C60 C59 C58 123.6(15)
C82 C79 C80 122.5(14)
C59 C60 C61 117.8(15)
C30 C29 C28 122.4(14)
C49 C48 C47 121.7(13)
C87 C86 C85 118.6(14)
C63 C62 C61 118.6(16)
C79 C82 C78 117.1(15)
C29 C30 C31 120.1(13)
C62 C61 C60 118.9(15)

loop_
_geom_bond_atom_site_label_1
_geom_bond_atom_site_label_2
_geom_bond_distance
Au1 N1 2.003(7)
Au1 N6 2.018(7)
Au1 Au3 3.3533(6)
Au1 Au2 3.3679(6)
Au2 N2 1.989(9)
Au2 N3 2.002(8)
Au2 Au3 3.3451(6)
Au3 N5 1.911(9)
Au3 N4 1.981(8)
N1 N2 1.357(12)
N1 C2 1.374(13)
N6 C67 1.327(13)
N6 N5 1.387(10)
N2 C4 1.382(13)
N5 C65 1.396(13)
N4 C34 1.356(13)
N4 N3 1.375(13)
C2 C3 1.385(15)
C2 C1 1.527(18)
C11 C10 1.375(13)
C11 C12 1.396(13)
C74 C75 1.374(12)
C74 C73 1.400(12)
C75 C70 1.387(12)
C70 C71 1.390(13)
C70 C69 1.497(13)
N3 C36 1.338(14)
C69 C66 1.485(15)
C20 C13 1.354(12)
C20 C21 1.478(13)
C20 C27 1.502(13)
C44 C51 1.341(14)
C44 C45 1.495(14)
C44 C43 1.508(14)
C67 C66 1.438(15)
C67 C68 1.458(16)
C12 C7 1.402(14)
C7 C8 1.377(14)
C7 C6 1.500(14)
C83 C76 1.338(14)
C83 C90 1.489(14)
C83 C84 1.513(13)
C77 C78 1.364(15)
C77 C81 1.411(16)
C77 C76 1.499(13)
C73 C72 1.377(13)
C73 C76 1.491(12)
C4 C3 1.399(15)
C4 C5 1.489(16)
C51 C58 1.470(14)
C51 C52 1.516(15)
C21 C22 1.397(14)
C21 C26 1.410(14)
C13 C10 1.482(13)
C13 C14 1.515(13)
C43 C42 1.380(15)
C43 C40 1.406(13)
C65 C66 1.353(16)
C65 C64 1.430(14)
C14 C19 1.381(14)
C14 C15 1.395(14)
C15 C16 1.447(16)
C84 C89 1.360(16)
C84 C85 1.378(16)
C40 C39 1.375(14)
C45 C46 1.374(16)
C45 C50 1.376(15)
C27 C28 1.383(15)
C27 C32 1.403(15)
C22 C23 1.374(15)
C3 C6 1.488(14)
C23 C24 1.32(2)
C72 C71 1.389(14)
C81 C80 1.374(16)
C18 C17 1.335(18)
C18 C19 1.361(15)
C58 C59 1.378(18)
C58 C63 1.385(16)
C10 C9 1.402(13)
C63 C62 1.348(17)
C95 C90 1.365(15)
C95 C94 1.370(16)
C50 C49 1.399(18)
C89 C88 1.414(18)
C46 C47 1.380(17)
C54 C55 1.36(2)
C54 C53 1.380(18)
C90 C91 1.396(16)
C52 C57 1.350(16)
C52 C53 1.394(17)
C38 C39 1.367(14)
C38 C41 1.408(15)
C38 C96 1.532(15)
C8 C9 1.379(14)
C34 C35 1.413(16)
C34 C33 1.484(18)
C55 C56 1.37(2)
C16 C17 1.348(19)
C35 C96 1.422(15)
C35 C36 1.426(18)
C41 C42 1.375(17)
C78 C82 1.397(19)
C47 C48 1.37(2)
C94 C93 1.36(2)
C24 C25 1.43(2)
C28 C29 1.369(18)
C26 C25 1.391(18)
C93 C92 1.37(2)
C32 C31 1.346(16)
C57 C56 1.389(19)
C92 C91 1.380(18)
C36 C37 1.498(19)
C87 C88 1.27(2)
C87 C86 1.36(2)
C85 C86 1.422(18)
C80 C79 1.38(2)
C31 C30 1.38(2)
C49 C48 1.34(2)
C59 C60 1.34(2)
C79 C82 1.36(2)
C60 C61 1.48(3)
C29 C30 1.31(2)
C62 C61 1.35(2)

loop_
_platon_squeeze_void_nr
_platon_squeeze_void_average_x
_platon_squeeze_void_average_y
_platon_squeeze_void_average_z
_platon_squeeze_void_volume
_platon_squeeze_void_count_electrons
_platon_squeeze_void_content
1 0.095 0.000 0.500 621 163 '2CH2Cl2 CHCl3'
2 0.500 0.500 0.000 249 57 CHCl3
3 0.340 0.418 0.709 26 0 ' '
4 0.660 0.582 0.291 25 0 ' '
